data_1567962
loop_
_publ_author_name
'Rodstein, Ilja'
'Kelling, Leif'
'L\"offler, Julian'
'Scherpf, Thorsten'
'Sarbajna, Abir'
'Andrada, Diego M.'
'Gessner, Viktoria H.'

_publ_section_title
;
 Formation of exceptional monomeric YPhos--PdCl2 complexes with high
 activities in coupling reactions
;
_journal_name_full 'Chemical Science'
_journal_paper_doi 10.1039/D2SC04523K
_journal_year 2022
_chemical_formula_moiety 'C37 H60 Cl2 P2 Pd'
_chemical_formula_sum 'C37 H60 Cl2 P2 Pd'
_chemical_formula_weight 744.09
_space_group_crystal_system monoclinic
_space_group_IT_number 9
_space_group_name_Hall 'C -2yc'
_space_group_name_H-M_alt 'C 1 c 1'
_atom_sites_solution_hydrogens geom
_atom_sites_solution_primary general
_audit_creation_method SHELXL-2018/3
_audit_update_record
;
2022-07-14 deposited with the CCDC.	2022-10-24 downloaded from the CCDC.
;
_cell_angle_alpha 90
_cell_angle_beta 94.9260(10)
_cell_angle_gamma 90
_cell_formula_units_Z 4
_cell_length_a 19.1244(2)
_cell_length_b 10.50540(10)
_cell_length_c 17.9999(2)
_cell_measurement_reflns_used 25684
_cell_measurement_temperature 100(2)
_cell_measurement_theta_max 76.5230
_cell_measurement_theta_min 2.4390
_cell_volume 3602.99(7)
_computing_cell_refinement 'CrysAlisPro 1.171.40.61a (Rigaku OD, 2019)'
_computing_data_collection 'CrysAlisPro 1.171.40.61a (Rigaku OD, 2019)'
_computing_data_reduction 'CrysAlisPro 1.171.40.61a (Rigaku OD, 2019)'
_computing_structure_refinement 'SHELXL-2018/3 (Sheldrick, 2018)'
_computing_structure_solution 'SHELXT-2018/2 (Sheldrick, 2018)'
_diffrn_ambient_temperature 100(2)
_diffrn_detector_area_resol_mean 10.000
_diffrn_measured_fraction_theta_full 1.000
_diffrn_measured_fraction_theta_max 0.994
_diffrn_measurement_device 'four-circle diffractometer'
_diffrn_measurement_device_type 'XtaLAB Synergy, Dualflex, HyPix'
_diffrn_measurement_method '\w scans'
_diffrn_radiation_type CuK\a
_diffrn_radiation_wavelength 1.54184
_diffrn_reflns_av_R_equivalents 0.0242
_diffrn_reflns_av_unetI/netI 0.0207
_diffrn_reflns_Laue_measured_fraction_full 1.000
_diffrn_reflns_Laue_measured_fraction_max 0.994
_diffrn_reflns_limit_h_max 24
_diffrn_reflns_limit_h_min -22
_diffrn_reflns_limit_k_max 13
_diffrn_reflns_limit_k_min -13
_diffrn_reflns_limit_l_max 20
_diffrn_reflns_limit_l_min -22
_diffrn_reflns_number 28402
_diffrn_reflns_point_group_measured_fraction_full 0.777
_diffrn_reflns_point_group_measured_fraction_max 0.761
_diffrn_reflns_theta_full 67.684
_diffrn_reflns_theta_max 77.524
_diffrn_reflns_theta_min 4.641
_diffrn_source 'micro-focus sealed X-ray tube'
_diffrn_source_type 'PhotonJet (Cu) X-ray Source'
_exptl_absorpt_coefficient_mu 6.529
_exptl_absorpt_correction_T_max 1.000
_exptl_absorpt_correction_T_min 0.258
_exptl_absorpt_correction_type gaussian
_exptl_absorpt_process_details
;
CrysAlisPro 1.171.40.61a (Rigaku Oxford Diffraction, 2019)
Numerical absorption correction based on gaussian integration over
			a multifaceted crystal model
Empirical absorption correction using spherical harmonics,
 implemented in SCALE3 ABSPACK scaling algorithm.
;
_exptl_crystal_colour yellow
_exptl_crystal_density_diffrn 1.372
_exptl_crystal_description block
_exptl_crystal_F_000 1568
_exptl_crystal_size_max 0.211
_exptl_crystal_size_mid 0.085
_exptl_crystal_size_min 0.065
_refine_diff_density_max 0.436
_refine_diff_density_min -0.575
_refine_diff_density_rms 0.064
_refine_ls_abs_structure_details
;
 Flack x determined using 1991 quotients [(I+)-(I-)]/[(I+)+(I-)]
 (Parsons, Flack and Wagner, Acta Cryst. B69 (2013) 249-259).
;
_refine_ls_abs_structure_Flack -0.014(5)
_refine_ls_extinction_method none
_refine_ls_goodness_of_fit_ref 1.079
_refine_ls_hydrogen_treatment constr
_refine_ls_matrix_type full
_refine_ls_number_parameters 379
_refine_ls_number_reflns 5835
_refine_ls_number_restraints 2
_refine_ls_restrained_S_all 1.078
_refine_ls_R_factor_all 0.0244
_refine_ls_R_factor_gt 0.0244
_refine_ls_shift/su_max 0.001
_refine_ls_shift/su_mean 0.000
_refine_ls_structure_factor_coef Fsqd
_refine_ls_weighting_details 'w=1/[\s^2^(Fo^2^)+(0.0348P)^2^+6.6391P] where P=(Fo^2^+2Fc^2^)/3'
_refine_ls_weighting_scheme calc
_refine_ls_wR_factor_gt 0.0652
_refine_ls_wR_factor_ref 0.0653
_reflns_Friedel_coverage 0.531
_reflns_Friedel_fraction_full 0.554
_reflns_Friedel_fraction_max 0.528
_reflns_number_gt 5823
_reflns_number_total 5835
_reflns_threshold_expression 'I > 2\s(I)'
_cod_data_source_file d2sc04523k2.cif
_cod_data_source_block L3PdCl2
_cod_original_sg_symbol_H-M 'C c'
_cod_database_code 1567962
_shelx_shelxl_version_number 2018/3
_shelx_space_group_comment
;
The symmetry employed for this shelxl refinement is uniquely defined
by the following loop, which should always be used as a source of
symmetry information in preference to the above space-group names.
They are only intended as comments.
;
_shelx_estimated_absorpt_t_min 0.340
_shelx_estimated_absorpt_t_max 0.676

loop_
_space_group_symop_operation_xyz
'x, y, z'
'x, -y, z+1/2'
'x+1/2, y+1/2, z'
'x+1/2, -y+1/2, z+1/2'

loop_
_atom_site_label
_atom_site_type_symbol
_atom_site_fract_x
_atom_site_fract_y
_atom_site_fract_z
_atom_site_U_iso_or_equiv
_atom_site_adp_type
_atom_site_occupancy
_atom_site_site_symmetry_order
_atom_site_calc_flag
_atom_site_refinement_flags_posn
_atom_site_refinement_flags_adp
_atom_site_refinement_flags_occupancy
_atom_site_disorder_assembly
_atom_site_disorder_group
Pd1 Pd 0.47391(2) 0.05861(2) 0.57387(2) 0.01730(7) Uani 1 1 d . . . . .
Cl1 Cl 0.48233(6) 0.07812(9) 0.70918(5) 0.0263(2) Uani 1 1 d . . . . .
Cl2 Cl 0.41355(6) -0.13506(9) 0.57172(6) 0.0287(2) Uani 1 1 d . . . . .
P1 P 0.47203(5) 0.37013(8) 0.55171(5) 0.01522(18) Uani 1 1 d . . . . .
P2 P 0.49076(5) 0.11121(8) 0.46140(5) 0.01459(17) Uani 1 1 d . . . . .
C1 C 0.52150(19) 0.2283(3) 0.5290(2) 0.0157(7) Uani 1 1 d . . . . .
C2 C 0.6007(2) 0.2331(4) 0.5470(2) 0.0194(7) Uani 1 1 d . . . . .
C3 C 0.6321(2) 0.1574(4) 0.6049(2) 0.0260(8) Uani 1 1 d . . . . .
H3 H 0.603781 0.103056 0.632012 0.031 Uiso 1 1 calc R U . . .
C4 C 0.7044(2) 0.1614(5) 0.6228(3) 0.0308(10) Uani 1 1 d . . . . .
H4 H 0.725011 0.109966 0.662221 0.037 Uiso 1 1 calc R U . . .
C5 C 0.7462(2) 0.2395(5) 0.5837(3) 0.0331(10) Uani 1 1 d . . . . .
H5 H 0.795460 0.241825 0.596402 0.040 Uiso 1 1 calc R U . . .
C6 C 0.7167(2) 0.3143(4) 0.5263(3) 0.0306(9) Uani 1 1 d . . . . .
H6 H 0.745444 0.368095 0.499410 0.037 Uiso 1 1 calc R U . . .
C7 C 0.6443(2) 0.3105(4) 0.5081(3) 0.0265(9) Uani 1 1 d . . . . .
H7 H 0.624266 0.361660 0.468307 0.032 Uiso 1 1 calc R U . . .
C8 C 0.5355(2) 0.4670(4) 0.6106(2) 0.0177(7) Uani 1 1 d . . . . .
H8 H 0.579908 0.465399 0.585078 0.021 Uiso 1 1 calc R U . . .
C9 C 0.5531(2) 0.4021(4) 0.6864(2) 0.0204(7) Uani 1 1 d . . . . .
H9A H 0.512374 0.407948 0.716692 0.024 Uiso 1 1 calc R U . . .
H9B H 0.563500 0.310916 0.678858 0.024 Uiso 1 1 calc R U . . .
C10 C 0.6166(2) 0.4670(4) 0.7273(2) 0.0271(9) Uani 1 1 d . . . . .
H10A H 0.627461 0.426094 0.776480 0.033 Uiso 1 1 calc R U . . .
H10B H 0.657869 0.456844 0.698196 0.033 Uiso 1 1 calc R U . . .
C11 C 0.6022(2) 0.6083(4) 0.7382(2) 0.0271(9) Uani 1 1 d . . . . .
H11A H 0.644703 0.649571 0.762427 0.033 Uiso 1 1 calc R U . . .
H11B H 0.563879 0.618261 0.771406 0.033 Uiso 1 1 calc R U . . .
C12 C 0.5813(2) 0.6736(4) 0.6636(2) 0.0277(9) Uani 1 1 d . . . . .
H12A H 0.621740 0.672321 0.632739 0.033 Uiso 1 1 calc R U . . .
H12B H 0.569476 0.763699 0.672773 0.033 Uiso 1 1 calc R U . . .
C13 C 0.5185(2) 0.6084(4) 0.6211(2) 0.0233(8) Uani 1 1 d . . . . .
H13A H 0.508237 0.649465 0.571818 0.028 Uiso 1 1 calc R U . . .
H13B H 0.476504 0.616841 0.649272 0.028 Uiso 1 1 calc R U . . .
C14 C 0.3982(2) 0.3263(4) 0.6055(2) 0.0187(7) Uani 1 1 d . . . . .
H14 H 0.418122 0.264179 0.643756 0.022 Uiso 1 1 calc R U . . .
C15 C 0.3676(2) 0.4353(3) 0.6506(2) 0.0206(8) Uani 1 1 d . . . . .
H15A H 0.406024 0.479019 0.680994 0.025 Uiso 1 1 calc R U . . .
H15B H 0.344103 0.498392 0.616034 0.025 Uiso 1 1 calc R U . . .
C16 C 0.3149(2) 0.3810(4) 0.7014(2) 0.0262(9) Uani 1 1 d . . . . .
H16A H 0.339522 0.322321 0.737915 0.031 Uiso 1 1 calc R U . . .
H16B H 0.294900 0.451262 0.729398 0.031 Uiso 1 1 calc R U . . .
C17 C 0.2560(2) 0.3099(5) 0.6573(3) 0.0316(9) Uani 1 1 d . . . . .
H17A H 0.228848 0.369686 0.623451 0.038 Uiso 1 1 calc R U . . .
H17B H 0.223757 0.273425 0.691899 0.038 Uiso 1 1 calc R U . . .
C18 C 0.2860(2) 0.2032(4) 0.6117(2) 0.0273(9) Uani 1 1 d . . . . .
H18A H 0.309118 0.139321 0.646026 0.033 Uiso 1 1 calc R U . . .
H18B H 0.247177 0.160262 0.581498 0.033 Uiso 1 1 calc R U . . .
C19 C 0.3389(2) 0.2538(4) 0.5603(2) 0.0205(7) Uani 1 1 d . . . . .
H19A H 0.314882 0.311482 0.522819 0.025 Uiso 1 1 calc R U . . .
H19B H 0.358949 0.182020 0.533570 0.025 Uiso 1 1 calc R U . . .
C20 C 0.4401(2) 0.4602(3) 0.4675(2) 0.0183(7) Uani 1 1 d . . . . .
H20 H 0.416515 0.397066 0.432117 0.022 Uiso 1 1 calc R U . . .
C21 C 0.3841(2) 0.5617(4) 0.4818(2) 0.0221(8) Uani 1 1 d . . . . .
H21A H 0.342105 0.519243 0.498920 0.026 Uiso 1 1 calc R U . . .
H21B H 0.403028 0.620033 0.521832 0.026 Uiso 1 1 calc R U . . .
C22 C 0.3629(3) 0.6386(4) 0.4111(3) 0.0282(10) Uani 1 1 d . . . . .
H22A H 0.338268 0.582350 0.373235 0.034 Uiso 1 1 calc R U . . .
H22B H 0.330169 0.707292 0.422835 0.034 Uiso 1 1 calc R U . . .
C23 C 0.4274(3) 0.6967(4) 0.3794(2) 0.0311(10) Uani 1 1 d . . . . .
H23A H 0.412568 0.746442 0.334059 0.037 Uiso 1 1 calc R U . . .
H23B H 0.451179 0.755284 0.416555 0.037 Uiso 1 1 calc R U . . .
C24 C 0.4774(3) 0.5934(4) 0.3605(2) 0.0276(9) Uani 1 1 d . . . . .
H24A H 0.518488 0.632329 0.339355 0.033 Uiso 1 1 calc R U . . .
H24B H 0.453858 0.536852 0.322129 0.033 Uiso 1 1 calc R U . . .
C25 C 0.5025(2) 0.5145(4) 0.4291(2) 0.0238(8) Uani 1 1 d . . . . .
H25A H 0.531426 0.568528 0.464770 0.029 Uiso 1 1 calc R U . . .
H25B H 0.532236 0.443600 0.413823 0.029 Uiso 1 1 calc R U . . .
C26 C 0.41563(19) 0.1482(3) 0.3945(2) 0.0164(7) Uani 1 1 d . . . . .
H26 H 0.385479 0.209728 0.419642 0.020 Uiso 1 1 calc R U . . .
C27 C 0.3714(2) 0.0268(4) 0.3788(2) 0.0216(8) Uani 1 1 d . . . . .
H27A H 0.398501 -0.035793 0.351786 0.026 Uiso 1 1 calc R U . . .
H27B H 0.360373 -0.012146 0.426538 0.026 Uiso 1 1 calc R U . . .
C28 C 0.3032(2) 0.0602(4) 0.3319(3) 0.0268(9) Uani 1 1 d . . . . .
H28A H 0.276151 -0.018592 0.320062 0.032 Uiso 1 1 calc R U . . .
H28B H 0.274385 0.116579 0.361060 0.032 Uiso 1 1 calc R U . . .
C29 C 0.3183(2) 0.1268(4) 0.2595(2) 0.0284(9) Uani 1 1 d . . . . .
H29A H 0.273435 0.152391 0.232102 0.034 Uiso 1 1 calc R U . . .
H29B H 0.342137 0.066546 0.227715 0.034 Uiso 1 1 calc R U . . .
C30 C 0.3646(2) 0.2449(4) 0.2742(2) 0.0243(8) Uani 1 1 d . . . . .
H30A H 0.338695 0.309670 0.300833 0.029 Uiso 1 1 calc R U . . .
H30B H 0.376018 0.281882 0.226116 0.029 Uiso 1 1 calc R U . . .
C31 C 0.4328(2) 0.2102(3) 0.3211(2) 0.0185(7) Uani 1 1 d . . . . .
H31A H 0.461119 0.287949 0.331781 0.022 Uiso 1 1 calc R U . . .
H31B H 0.460586 0.150583 0.292879 0.022 Uiso 1 1 calc R U . . .
C32 C 0.5553(2) 0.0215(4) 0.4113(2) 0.0217(8) Uani 1 1 d . . . . .
H32 H 0.526648 -0.028967 0.372566 0.026 Uiso 1 1 calc R U . . .
C33 C 0.6060(2) 0.1003(4) 0.3679(2) 0.0260(8) Uani 1 1 d . . . . .
H33A H 0.578930 0.159806 0.333803 0.031 Uiso 1 1 calc R U . . .
H33B H 0.637219 0.151013 0.403158 0.031 Uiso 1 1 calc R U . . .
C34 C 0.6501(2) 0.0122(5) 0.3228(3) 0.0337(10) Uani 1 1 d . . . . .
H34A H 0.619078 -0.031264 0.283844 0.040 Uiso 1 1 calc R U . . .
H34B H 0.684406 0.063706 0.297579 0.040 Uiso 1 1 calc R U . . .
C35 C 0.6890(3) -0.0869(5) 0.3721(3) 0.0403(11) Uani 1 1 d . . . . .
H35A H 0.714753 -0.144887 0.340715 0.048 Uiso 1 1 calc R U . . .
H35B H 0.723782 -0.043851 0.407496 0.048 Uiso 1 1 calc R U . . .
C36 C 0.6388(3) -0.1638(4) 0.4153(3) 0.0384(11) Uani 1 1 d . . . . .
H36A H 0.665886 -0.223940 0.448942 0.046 Uiso 1 1 calc R U . . .
H36B H 0.607292 -0.214130 0.380042 0.046 Uiso 1 1 calc R U . . .
C37 C 0.5948(3) -0.0776(4) 0.4613(3) 0.0300(10) Uani 1 1 d . . . . .
H37A H 0.625803 -0.033754 0.500089 0.036 Uiso 1 1 calc R U . . .
H37B H 0.560809 -0.129708 0.486492 0.036 Uiso 1 1 calc R U . . .

loop_
_atom_site_aniso_label
_atom_site_aniso_U_11
_atom_site_aniso_U_22
_atom_site_aniso_U_33
_atom_site_aniso_U_23
_atom_site_aniso_U_13
_atom_site_aniso_U_12
Pd1 0.01735(12) 0.01852(11) 0.01601(12) 0.00221(10) 0.00129(8) -0.00051(10)
Cl1 0.0309(5) 0.0294(5) 0.0183(4) 0.0057(4) 0.0003(4) -0.0021(4)
Cl2 0.0373(6) 0.0208(4) 0.0288(5) 0.0007(4) 0.0079(4) -0.0072(4)
P1 0.0132(4) 0.0182(4) 0.0143(4) -0.0009(3) 0.0016(4) -0.0001(3)
P2 0.0127(4) 0.0165(4) 0.0146(4) 0.0003(3) 0.0015(3) -0.0001(3)
C1 0.0152(18) 0.0159(16) 0.0162(16) 0.0015(13) 0.0034(13) -0.0017(12)
C2 0.0144(18) 0.0212(17) 0.0223(18) -0.0051(15) 0.0012(14) -0.0028(13)
C3 0.021(2) 0.029(2) 0.028(2) -0.0019(17) 0.0014(16) 0.0034(15)
C4 0.017(2) 0.040(2) 0.033(2) -0.0076(19) -0.0075(17) 0.0050(16)
C5 0.015(2) 0.043(2) 0.041(2) -0.016(2) -0.0015(18) 0.0023(17)
C6 0.016(2) 0.037(2) 0.041(2) -0.012(2) 0.0099(18) -0.0082(16)
C7 0.020(2) 0.029(2) 0.032(2) -0.0053(17) 0.0061(17) -0.0027(15)
C8 0.0141(17) 0.0205(16) 0.0186(17) -0.0045(14) 0.0015(14) -0.0032(13)
C9 0.0178(19) 0.0246(18) 0.0185(18) -0.0014(15) -0.0001(14) -0.0004(14)
C10 0.020(2) 0.039(2) 0.022(2) -0.0039(17) -0.0020(16) -0.0016(17)
C11 0.024(2) 0.034(2) 0.024(2) -0.0108(18) 0.0012(16) -0.0077(17)
C12 0.026(2) 0.028(2) 0.029(2) -0.0045(17) 0.0030(17) -0.0057(16)
C13 0.0202(19) 0.0245(18) 0.0250(19) -0.0072(16) 0.0018(15) -0.0023(15)
C14 0.0164(18) 0.0236(18) 0.0161(16) 0.0037(14) 0.0017(14) -0.0009(14)
C15 0.0180(19) 0.0248(19) 0.0194(18) -0.0033(14) 0.0037(15) 0.0001(13)
C16 0.022(2) 0.037(2) 0.0202(19) -0.0039(16) 0.0053(16) 0.0002(16)
C17 0.021(2) 0.043(2) 0.032(2) -0.007(2) 0.0127(18) -0.0076(18)
C18 0.024(2) 0.032(2) 0.027(2) -0.0033(17) 0.0085(17) -0.0068(16)
C19 0.0176(19) 0.0248(18) 0.0193(18) 0.0009(15) 0.0026(15) -0.0035(14)
C20 0.021(2) 0.0177(16) 0.0157(17) 0.0029(14) 0.0008(15) 0.0009(14)
C21 0.024(2) 0.0232(19) 0.0190(18) 0.0005(14) 0.0023(16) 0.0042(14)
C22 0.037(3) 0.0233(19) 0.023(2) 0.0028(16) -0.0027(18) 0.0073(17)
C23 0.050(3) 0.0227(19) 0.0193(19) 0.0026(16) -0.0020(19) -0.0008(18)
C24 0.040(3) 0.026(2) 0.0175(18) -0.0003(16) 0.0047(17) -0.0086(17)
C25 0.029(2) 0.0261(19) 0.0173(18) 0.0021(15) 0.0057(15) -0.0055(15)
C26 0.0155(17) 0.0154(15) 0.0184(16) -0.0023(13) 0.0011(13) -0.0001(13)
C27 0.0211(19) 0.0199(17) 0.0226(18) 0.0019(15) -0.0058(15) -0.0049(14)
C28 0.021(2) 0.028(2) 0.030(2) 0.0038(16) -0.0026(18) -0.0065(15)
C29 0.026(2) 0.038(2) 0.0197(19) 0.0009(17) -0.0074(17) -0.0032(17)
C30 0.024(2) 0.031(2) 0.0171(18) 0.0043(15) -0.0014(15) -0.0003(16)
C31 0.0202(19) 0.0203(17) 0.0154(16) -0.0028(13) 0.0035(14) 0.0002(13)
C32 0.0174(19) 0.0226(17) 0.0253(19) -0.0060(16) 0.0029(15) 0.0009(14)
C33 0.021(2) 0.029(2) 0.029(2) -0.0006(17) 0.0065(17) -0.0008(15)
C34 0.023(2) 0.045(3) 0.034(2) -0.007(2) 0.0063(18) 0.0036(19)
C35 0.027(2) 0.041(2) 0.054(3) -0.011(2) 0.008(2) 0.0079(19)
C36 0.033(3) 0.026(2) 0.057(3) -0.001(2) 0.007(2) 0.0082(18)
C37 0.030(2) 0.0240(19) 0.037(2) 0.0019(17) 0.0027(19) 0.0048(16)

loop_
_atom_type_symbol
_atom_type_description
_atom_type_scat_dispersion_real
_atom_type_scat_dispersion_imag
_atom_type_scat_source
C C 0.0181 0.0091 'International Tables Vol C Tables 4.2.6.8 and 6.1.1.4'
H H 0.0000 0.0000 'International Tables Vol C Tables 4.2.6.8 and 6.1.1.4'
P P 0.2955 0.4335 'International Tables Vol C Tables 4.2.6.8 and 6.1.1.4'
Cl Cl 0.3639 0.7018 'International Tables Vol C Tables 4.2.6.8 and 6.1.1.4'
Pd Pd 0.1215 3.9337 'International Tables Vol C Tables 4.2.6.8 and 6.1.1.4'

loop_
_geom_angle_atom_site_label_1
_geom_angle_atom_site_label_2
_geom_angle_atom_site_label_3
_geom_angle
_geom_angle_site_symmetry_1
_geom_angle_site_symmetry_3
_geom_angle_publ_flag
P2 Pd1 C1 48.85(10) . . ?
P2 Pd1 Cl2 108.78(4) . . ?
C1 Pd1 Cl2 157.47(9) . . ?
P2 Pd1 Cl1 156.61(4) . . ?
C1 Pd1 Cl1 107.85(10) . . ?
Cl2 Pd1 Cl1 94.59(4) . . ?
C1 P1 C14 110.42(17) . . ?
C1 P1 C20 112.06(17) . . ?
C14 P1 C20 110.21(18) . . ?
C1 P1 C8 104.48(17) . . ?
C14 P1 C8 109.42(18) . . ?
C20 P1 C8 110.09(17) . . ?
C1 P2 C26 119.52(16) . . ?
C1 P2 C32 119.18(18) . . ?
C26 P2 C32 107.78(18) . . ?
C1 P2 Pd1 66.67(12) . . ?
C26 P2 Pd1 120.01(13) . . ?
C32 P2 Pd1 119.28(14) . . ?
C2 C1 P2 115.4(3) . . ?
C2 C1 P1 116.7(3) . . ?
P2 C1 P1 124.3(2) . . ?
C2 C1 Pd1 112.7(2) . . ?
P2 C1 Pd1 64.48(11) . . ?
P1 C1 Pd1 109.99(18) . . ?
C7 C2 C3 117.8(4) . . ?
C7 C2 C1 122.6(4) . . ?
C3 C2 C1 119.6(4) . . ?
C4 C3 C2 120.5(4) . . ?
C5 C4 C3 120.5(4) . . ?
C6 C5 C4 120.1(4) . . ?
C5 C6 C7 119.6(4) . . ?
C2 C7 C6 121.5(4) . . ?
C13 C8 C9 110.6(3) . . ?
C13 C8 P1 117.9(3) . . ?
C9 C8 P1 110.4(3) . . ?
C10 C9 C8 109.6(3) . . ?
C11 C10 C9 110.6(4) . . ?
C10 C11 C12 111.2(4) . . ?
C11 C12 C13 111.8(4) . . ?
C12 C13 C8 109.2(3) . . ?
C19 C14 C15 110.4(3) . . ?
C19 C14 P1 114.2(3) . . ?
C15 C14 P1 115.6(3) . . ?
C16 C15 C14 109.6(3) . . ?
C17 C16 C15 111.7(3) . . ?
C16 C17 C18 110.2(4) . . ?
C19 C18 C17 111.6(4) . . ?
C18 C19 C14 110.4(3) . . ?
C25 C20 C21 113.2(3) . . ?
C25 C20 P1 110.1(3) . . ?
C21 C20 P1 113.7(3) . . ?
C22 C21 C20 111.2(4) . . ?
C23 C22 C21 110.9(4) . . ?
C24 C23 C22 110.2(4) . . ?
C23 C24 C25 111.7(4) . . ?
C24 C25 C20 111.2(4) . . ?
C31 C26 C27 110.4(3) . . ?
C31 C26 P2 116.2(3) . . ?
C27 C26 P2 109.3(2) . . ?
C28 C27 C26 109.8(3) . . ?
C29 C28 C27 111.1(4) . . ?
C28 C29 C30 111.8(3) . . ?
C29 C30 C31 110.7(3) . . ?
C30 C31 C26 109.9(3) . . ?
C37 C32 C33 111.3(4) . . ?
C37 C32 P2 112.1(3) . . ?
C33 C32 P2 116.7(3) . . ?
C34 C33 C32 110.2(4) . . ?
C35 C34 C33 111.6(4) . . ?
C36 C35 C34 111.3(4) . . ?
C35 C36 C37 111.3(4) . . ?
C36 C37 C32 110.6(4) . . ?

loop_
_geom_bond_atom_site_label_1
_geom_bond_atom_site_label_2
_geom_bond_distance
_geom_bond_site_symmetry_2
_geom_bond_publ_flag
Pd1 P2 2.1493(9) . ?
Pd1 C1 2.187(3) . ?
Pd1 Cl2 2.3379(9) . ?
Pd1 Cl1 2.4357(10) . ?
P1 C1 1.830(4) . ?
P1 C14 1.838(4) . ?
P1 C20 1.845(4) . ?
P1 C8 1.846(4) . ?
P2 C1 1.794(4) . ?
P2 C26 1.835(4) . ?
P2 C32 1.848(4) . ?
C1 C2 1.522(5) . ?
C2 C7 1.395(6) . ?
C2 C3 1.403(6) . ?
C3 C4 1.394(6) . ?
C4 C5 1.381(7) . ?
C5 C6 1.379(8) . ?
C6 C7 1.396(6) . ?
C8 C13 1.536(5) . ?
C8 C9 1.538(5) . ?
C9 C10 1.526(5) . ?
C10 C11 1.525(6) . ?
C11 C12 1.529(6) . ?
C12 C13 1.531(5) . ?
C14 C19 1.539(5) . ?
C14 C15 1.547(5) . ?
C15 C16 1.528(6) . ?
C16 C17 1.518(6) . ?
C17 C18 1.530(6) . ?
C18 C19 1.524(6) . ?
C20 C25 1.541(6) . ?
C20 C21 1.548(5) . ?
C21 C22 1.533(6) . ?
C22 C23 1.529(7) . ?
C23 C24 1.506(7) . ?
C24 C25 1.529(6) . ?
C26 C31 1.534(5) . ?
C26 C27 1.543(5) . ?
C27 C28 1.532(6) . ?
C28 C29 1.529(6) . ?
C29 C30 1.533(6) . ?
C30 C31 1.534(5) . ?
C32 C37 1.532(6) . ?
C32 C33 1.538(6) . ?
C33 C34 1.530(6) . ?
C34 C35 1.521(7) . ?
C35 C36 1.520(8) . ?
C36 C37 1.526(7) . ?
